data_4068731
loop_
_publ_author_name
'Berding, Joris'
'Lutz, Martin'
'Spek, Anthony L.'
'Bouwman, Elisabeth'

_publ_section_title
;
 Synthesis of Novel Chelating Benzimidazole-Based Carbenes and Their
 Nickel(II) Complexes: Activity in the Kumada Coupling Reaction
;
_journal_issue 6
_journal_name_full Organometallics
_journal_page_first 1845
_journal_paper_doi 10.1021/om8010596
_journal_volume 28
_journal_year 2009
_chemical_formula_moiety 'C31 H28 Br2 N4 Ni, C H2 Cl2'
_chemical_formula_sum 'C32 H30 Br2 Cl2 N4 Ni'
_chemical_formula_weight 760.03
_chemical_name_systematic
; 
 ? 
;
_space_group_IT_number 14
_symmetry_cell_setting monoclinic
_symmetry_space_group_name_Hall '-P 2ybc'
_symmetry_space_group_name_H-M 'P 1 21/c 1'
_atom_sites_solution_hydrogens geom
_atom_sites_solution_primary direct
_atom_sites_solution_secondary difmap
_audit_creation_method SHELXL-97
_cell_angle_alpha 90.00
_cell_angle_beta 106.788(2)
_cell_angle_gamma 90.00
_cell_formula_units_Z 4
_cell_length_a 9.7277(4)
_cell_length_b 15.0886(6)
_cell_length_c 25.4183(9)
_cell_measurement_reflns_used 30644
_cell_measurement_temperature 150(2)
_cell_measurement_theta_max 25.50
_cell_measurement_theta_min 1.59
_cell_volume 3571.8(2)
_computing_cell_refinement Peakref
_computing_data_collection 'Nonius COLLECT'
_computing_data_reduction 'EvalCCD, Sadabs'
_computing_structure_refinement 'SHELXL-97 (Sheldrick, 1997)'
_computing_structure_solution 'SIR-97 (Altomare et al., 1997)'
_diffrn_ambient_temperature 150(2)
_diffrn_measured_fraction_theta_full 0.988
_diffrn_measured_fraction_theta_max 0.988
_diffrn_measurement_device_type 'Nonius KappaCCD'
_diffrn_measurement_method '\f and \w scans'
_diffrn_radiation_monochromator graphite
_diffrn_radiation_source 'rotating anode'
_diffrn_radiation_type MoK\a
_diffrn_radiation_wavelength 0.71073
_diffrn_reflns_av_R_equivalents 0.0376
_diffrn_reflns_av_sigmaI/netI 0.0242
_diffrn_reflns_limit_h_max 11
_diffrn_reflns_limit_h_min -11
_diffrn_reflns_limit_k_max 18
_diffrn_reflns_limit_k_min -18
_diffrn_reflns_limit_l_max 30
_diffrn_reflns_limit_l_min -30
_diffrn_reflns_number 54246
_diffrn_reflns_theta_full 25.53
_diffrn_reflns_theta_max 25.53
_diffrn_reflns_theta_min 1.59
_exptl_absorpt_coefficient_mu 2.955
_exptl_absorpt_correction_T_max 0.64
_exptl_absorpt_correction_T_min 0.29
_exptl_absorpt_correction_type multi-scan
_exptl_crystal_colour yellow
_exptl_crystal_density_diffrn 1.413
_exptl_crystal_density_method 'not measured'
_exptl_crystal_description block
_exptl_crystal_F_000 1528
_exptl_crystal_size_max 0.45
_exptl_crystal_size_mid 0.27
_exptl_crystal_size_min 0.15
_platon_squeeze_details
;
;
_refine_diff_density_max 1.588
_refine_diff_density_min -0.765
_refine_diff_density_rms 0.141
_refine_ls_extinction_method none
_refine_ls_goodness_of_fit_ref 1.083
_refine_ls_hydrogen_treatment constr
_refine_ls_matrix_type full
_refine_ls_number_parameters 370
_refine_ls_number_reflns 6591
_refine_ls_number_restraints 0
_refine_ls_restrained_S_all 1.083
_refine_ls_R_factor_all 0.0673
_refine_ls_R_factor_gt 0.0579
_refine_ls_shift/su_max 0.001
_refine_ls_shift/su_mean 0.000
_refine_ls_structure_factor_coef Fsqd
_refine_ls_weighting_details 'calc w=1/[\s^2^(Fo^2^)+(0.0332P)^2^+42.9633P] where P=(Fo^2^+2Fc^2^)/3'
_refine_ls_weighting_scheme calc
_refine_ls_wR_factor_gt 0.1472
_refine_ls_wR_factor_ref 0.1508
_reflns_number_gt 5564
_reflns_number_total 6591
_reflns_threshold_expression I>2\s(I)
_cod_data_source_file om8010596_si_002.cif
_cod_data_source_block s3794a
_cod_original_sg_symbol_H-M 'P 21/c'
_cod_database_code 4068731

loop_
_symmetry_equiv_pos_as_xyz
'x, y, z'
'-x, y+1/2, -z+1/2'
'-x, -y, -z'
'x, -y-1/2, z-1/2'

loop_
_atom_site_label
_atom_site_type_symbol
_atom_site_fract_x
_atom_site_fract_y
_atom_site_fract_z
_atom_site_U_iso_or_equiv
_atom_site_adp_type
_atom_site_occupancy
_atom_site_symmetry_multiplicity
_atom_site_calc_flag
_atom_site_refinement_flags
Br1 Br 0.98196(7) 0.26214(4) 0.28529(3) 0.02762(17) Uani 1 1 d .
Br2 Br 0.81318(7) 0.11013(4) 0.34741(3) 0.02760(17) Uani 1 1 d .
Ni1 Ni 0.79338(8) 0.16020(5) 0.25820(3) 0.01780(18) Uani 1 1 d .
N11 N 0.6727(5) 0.2532(3) 0.1558(2) 0.0217(11) Uani 1 1 d .
N13 N 0.8261(6) 0.1515(3) 0.1494(2) 0.0248(11) Uani 1 1 d .
C12 C 0.7636(6) 0.1917(4) 0.1849(3) 0.0203(13) Uani 1 1 d .
C14 C 0.7663(7) 0.1859(4) 0.0966(3) 0.0284(15) Uani 1 1 d .
C15 C 0.7933(8) 0.1641(5) 0.0471(3) 0.0368(17) Uani 1 1 d .
H15 H 0.8610 0.1200 0.0447 0.044 Uiso 1 1 calc R
C16 C 0.7135(9) 0.2119(6) 0.0015(3) 0.046(2) Uani 1 1 d .
H16 H 0.7278 0.2004 -0.0333 0.055 Uiso 1 1 calc R
C17 C 0.6151(10) 0.2751(6) 0.0052(3) 0.048(2) Uani 1 1 d .
H17 H 0.5626 0.3049 -0.0273 0.057 Uiso 1 1 calc R
C18 C 0.5891(8) 0.2973(5) 0.0549(3) 0.0377(17) Uani 1 1 d .
H18 H 0.5214 0.3414 0.0573 0.045 Uiso 1 1 calc R
C19 C 0.6693(7) 0.2505(5) 0.1005(3) 0.0289(14) Uani 1 1 d .
C110 C 0.5947(7) 0.3185(4) 0.1790(3) 0.0253(14) Uani 1 1 d .
H11A H 0.6207 0.3106 0.2194 0.030 Uiso 1 1 calc R
H11B H 0.4902 0.3079 0.1640 0.030 Uiso 1 1 calc R
C111 C 0.6284(7) 0.4129(4) 0.1662(3) 0.0244(13) Uani 1 1 d .
C112 C 0.5171(7) 0.4716(4) 0.1442(3) 0.0259(14) Uani 1 1 d .
H112 H 0.4207 0.4528 0.1383 0.031 Uiso 1 1 calc R
C113 C 0.5450(8) 0.5574(4) 0.1306(3) 0.0317(16) Uani 1 1 d .
H113 H 0.4677 0.5969 0.1152 0.038 Uiso 1 1 calc R
C114 C 0.6840(8) 0.5853(5) 0.1393(3) 0.0331(16) Uani 1 1 d .
H114 H 0.7026 0.6440 0.1298 0.040 Uiso 1 1 calc R
C115 C 0.7983(8) 0.5279(5) 0.1620(3) 0.0361(17) Uani 1 1 d .
H115 H 0.8946 0.5471 0.1681 0.043 Uiso 1 1 calc R
C116 C 0.7689(7) 0.4422(4) 0.1757(3) 0.0295(15) Uani 1 1 d .
H116 H 0.8461 0.4030 0.1918 0.035 Uiso 1 1 calc R
N21 N 0.5185(5) 0.0625(3) 0.2234(2) 0.0199(11) Uani 1 1 d .
N23 N 0.7046(5) -0.0085(3) 0.2144(2) 0.0202(11) Uani 1 1 d .
C22 C 0.6633(6) 0.0690(4) 0.2313(2) 0.0208(13) Uani 1 1 d .
C24 C 0.5895(7) -0.0656(4) 0.1958(2) 0.0233(13) Uani 1 1 d .
C25 C 0.5782(7) -0.1507(4) 0.1737(3) 0.0283(14) Uani 1 1 d .
H25 H 0.6594 -0.1806 0.1688 0.034 Uiso 1 1 calc R
C26 C 0.4447(8) -0.1896(4) 0.1595(3) 0.0328(16) Uani 1 1 d .
H26 H 0.4332 -0.2479 0.1448 0.039 Uiso 1 1 calc R
C27 C 0.3266(8) -0.1446(5) 0.1664(3) 0.0338(16) Uani 1 1 d .
H27 H 0.2361 -0.1737 0.1564 0.041 Uiso 1 1 calc R
C28 C 0.3342(7) -0.0596(5) 0.1872(3) 0.0297(15) Uani 1 1 d .
H28 H 0.2525 -0.0292 0.1914 0.036 Uiso 1 1 calc R
C29 C 0.4711(6) -0.0216(4) 0.2016(2) 0.0219(13) Uani 1 1 d .
C210 C 0.4295(7) 0.1299(4) 0.2365(3) 0.0249(14) Uani 1 1 d .
H21A H 0.4920 0.1749 0.2601 0.030 Uiso 1 1 calc R
H21B H 0.3704 0.1027 0.2580 0.030 Uiso 1 1 calc R
C211 C 0.3308(6) 0.1760(4) 0.1871(3) 0.0214(13) Uani 1 1 d .
C212 C 0.2353(7) 0.2386(5) 0.1962(3) 0.0313(15) Uani 1 1 d .
H212 H 0.2295 0.2481 0.2324 0.038 Uiso 1 1 calc R
C213 C 0.1478(8) 0.2876(5) 0.1527(4) 0.0422(19) Uani 1 1 d .
H213 H 0.0852 0.3318 0.1592 0.051 Uiso 1 1 calc R
C214 C 0.1537(9) 0.2710(6) 0.1003(3) 0.046(2) Uani 1 1 d .
H214 H 0.0935 0.3034 0.0703 0.056 Uiso 1 1 calc R
C215 C 0.2450(9) 0.2086(6) 0.0907(3) 0.045(2) Uani 1 1 d .
H215 H 0.2484 0.1980 0.0543 0.054 Uiso 1 1 calc R
C216 C 0.3327(7) 0.1605(5) 0.1339(3) 0.0313(15) Uani 1 1 d .
H216 H 0.3947 0.1164 0.1268 0.038 Uiso 1 1 calc R
C31 C 0.9450(6) 0.0887(4) 0.1649(3) 0.0275(14) Uani 1 1 d .
H31A H 1.0096 0.1064 0.2012 0.033 Uiso 1 1 calc R
H31B H 1.0004 0.0931 0.1379 0.033 Uiso 1 1 calc R
C32 C 0.9013(7) -0.0080(4) 0.1683(3) 0.0284(14) Uani 1 1 d .
H32A H 0.8217 -0.0220 0.1350 0.034 Uiso 1 1 calc R
H32B H 0.9836 -0.0463 0.1678 0.034 Uiso 1 1 calc R
C33 C 0.8541(6) -0.0309(4) 0.2183(3) 0.0262(14) Uani 1 1 d .
H33A H 0.8676 -0.0954 0.2252 0.031 Uiso 1 1 calc R
H33B H 0.9177 0.0002 0.2505 0.031 Uiso 1 1 calc R
Cl41 Cl 0.0028(3) 0.39869(19) 0.45142(10) 0.0643(7) Uani 1 1 d .
Cl42 Cl 0.2390(3) 0.2901(2) 0.44069(10) 0.0686(7) Uani 1 1 d .
C41 C 0.0551(10) 0.2905(7) 0.4363(4) 0.061(3) Uani 1 1 d .
H41A H 0.0364 0.2472 0.4627 0.073 Uiso 1 1 calc R
H41B H -0.0020 0.2728 0.3989 0.073 Uiso 1 1 calc R

loop_
_atom_site_aniso_label
_atom_site_aniso_U_11
_atom_site_aniso_U_22
_atom_site_aniso_U_33
_atom_site_aniso_U_23
_atom_site_aniso_U_13
_atom_site_aniso_U_12
Br1 0.0243(3) 0.0251(3) 0.0339(4) -0.0046(3) 0.0092(3) -0.0116(3)
Br2 0.0227(3) 0.0307(4) 0.0282(3) 0.0064(3) 0.0056(2) -0.0022(3)
Ni1 0.0127(4) 0.0154(4) 0.0243(4) 0.0003(3) 0.0038(3) -0.0016(3)
N11 0.018(3) 0.021(3) 0.025(3) 0.004(2) 0.005(2) 0.004(2)
N13 0.027(3) 0.021(3) 0.028(3) -0.002(2) 0.009(2) 0.002(2)
C12 0.010(3) 0.018(3) 0.033(3) -0.004(3) 0.006(2) -0.005(2)
C14 0.031(4) 0.030(4) 0.023(3) -0.003(3) 0.006(3) -0.005(3)
C15 0.036(4) 0.044(4) 0.034(4) -0.003(3) 0.016(3) 0.000(3)
C16 0.055(5) 0.057(5) 0.029(4) 0.000(4) 0.016(4) 0.005(4)
C17 0.058(5) 0.054(5) 0.027(4) 0.008(4) 0.005(4) 0.004(4)
C18 0.038(4) 0.041(4) 0.032(4) 0.008(3) 0.006(3) 0.003(3)
C19 0.026(4) 0.031(4) 0.027(3) 0.000(3) 0.004(3) 0.004(3)
C110 0.022(3) 0.022(3) 0.034(4) 0.002(3) 0.011(3) 0.004(3)
C111 0.024(3) 0.026(3) 0.025(3) 0.001(3) 0.009(3) -0.001(3)
C112 0.019(3) 0.024(3) 0.036(4) 0.000(3) 0.009(3) 0.002(3)
C113 0.043(4) 0.019(3) 0.035(4) 0.003(3) 0.015(3) 0.008(3)
C114 0.041(4) 0.022(3) 0.038(4) 0.002(3) 0.015(3) -0.006(3)
C115 0.029(4) 0.033(4) 0.047(4) 0.002(3) 0.012(3) -0.009(3)
C116 0.019(3) 0.026(3) 0.042(4) 0.005(3) 0.006(3) 0.000(3)
N21 0.016(3) 0.019(3) 0.023(3) -0.001(2) 0.004(2) -0.002(2)
N23 0.009(2) 0.016(2) 0.035(3) 0.000(2) 0.006(2) -0.0014(19)
C22 0.018(3) 0.023(3) 0.020(3) 0.002(2) 0.005(2) 0.000(2)
C24 0.025(3) 0.019(3) 0.022(3) 0.001(2) 0.002(3) -0.003(3)
C25 0.032(4) 0.022(3) 0.029(3) 0.002(3) 0.006(3) -0.006(3)
C26 0.045(4) 0.021(3) 0.026(3) -0.001(3) 0.000(3) -0.016(3)
C27 0.035(4) 0.029(4) 0.031(4) 0.003(3) 0.000(3) -0.016(3)
C28 0.014(3) 0.040(4) 0.033(4) 0.003(3) 0.003(3) -0.014(3)
C29 0.017(3) 0.024(3) 0.023(3) 0.000(2) 0.004(2) -0.008(3)
C210 0.022(3) 0.031(4) 0.021(3) -0.004(3) 0.006(2) 0.001(3)
C211 0.016(3) 0.020(3) 0.026(3) -0.001(2) 0.003(2) -0.004(2)
C212 0.026(4) 0.033(4) 0.034(4) -0.004(3) 0.008(3) 0.004(3)
C213 0.022(4) 0.037(4) 0.065(5) 0.002(4) 0.008(3) 0.013(3)
C214 0.039(5) 0.045(5) 0.045(5) 0.014(4) -0.004(4) 0.003(4)
C215 0.049(5) 0.051(5) 0.030(4) 0.002(4) 0.003(3) 0.001(4)
C216 0.027(4) 0.037(4) 0.028(4) -0.002(3) 0.005(3) 0.006(3)
C31 0.012(3) 0.033(4) 0.038(4) 0.000(3) 0.009(3) 0.003(3)
C32 0.023(3) 0.026(3) 0.038(4) -0.002(3) 0.011(3) 0.005(3)
C33 0.014(3) 0.018(3) 0.046(4) -0.001(3) 0.008(3) 0.002(2)
Cl41 0.0611(15) 0.0868(18) 0.0506(13) 0.0003(12) 0.0249(11) 0.0034(13)
Cl42 0.0486(13) 0.103(2) 0.0509(13) -0.0190(13) 0.0096(10) 0.0093(13)
C41 0.054(6) 0.086(7) 0.036(5) -0.006(5) 0.004(4) -0.009(5)

loop_
_atom_type_symbol
_atom_type_description
_atom_type_scat_dispersion_real
_atom_type_scat_dispersion_imag
_atom_type_scat_source
C C 0.0033 0.0016 'International Tables Vol C Tables 4.2.6.8 and 6.1.1.4'
H H 0.0000 0.0000 'International Tables Vol C Tables 4.2.6.8 and 6.1.1.4'
Br Br -0.2901 2.4595 'International Tables Vol C Tables 4.2.6.8 and 6.1.1.4'
Cl Cl 0.1484 0.1585 'International Tables Vol C Tables 4.2.6.8 and 6.1.1.4'
N N 0.0061 0.0033 'International Tables Vol C Tables 4.2.6.8 and 6.1.1.4'
Ni Ni 0.3393 1.1124 'International Tables Vol C Tables 4.2.6.8 and 6.1.1.4'

loop_
_geom_angle_atom_site_label_1
_geom_angle_atom_site_label_2
_geom_angle_atom_site_label_3
_geom_angle
C22 Ni1 C12 85.9(3)
C22 Ni1 Br1 170.50(19)
C12 Ni1 Br1 90.50(17)
C22 Ni1 Br2 88.54(18)
C12 Ni1 Br2 174.39(18)
Br1 Ni1 Br2 95.09(4)
C12 N11 C19 110.7(5)
C12 N11 C110 125.1(5)
C19 N11 C110 124.1(5)
C12 N13 C14 109.1(5)
C12 N13 C31 125.4(5)
C14 N13 C31 125.3(5)
N11 C12 N13 106.9(5)
N11 C12 Ni1 127.8(5)
N13 C12 Ni1 125.2(5)
C19 C14 C15 122.8(7)
C19 C14 N13 107.2(6)
C15 C14 N13 130.0(7)
C14 C15 C16 115.0(7)
C14 C15 H15 122.5
C16 C15 H15 122.5
C17 C16 C15 122.2(7)
C17 C16 H16 118.9
C15 C16 H16 118.9
C16 C17 C18 122.7(7)
C16 C17 H17 118.7
C18 C17 H17 118.7
C19 C18 C17 115.3(7)
C19 C18 H18 122.3
C17 C18 H18 122.3
C14 C19 C18 122.0(7)
C14 C19 N11 106.0(5)
C18 C19 N11 132.0(6)
N11 C110 C111 112.0(5)
N11 C110 H11A 109.2
C111 C110 H11A 109.2
N11 C110 H11B 109.2
C111 C110 H11B 109.2
H11A C110 H11B 107.9
C112 C111 C116 118.7(6)
C112 C111 C110 119.7(6)
C116 C111 C110 121.6(6)
C111 C112 C113 120.8(6)
C111 C112 H112 119.6
C113 C112 H112 119.6
C114 C113 C112 120.0(7)
C114 C113 H113 120.0
C112 C113 H113 120.0
C113 C114 C115 120.5(6)
C113 C114 H114 119.8
C115 C114 H114 119.8
C116 C115 C114 118.9(6)
C116 C115 H115 120.5
C114 C115 H115 120.5
C111 C116 C115 121.0(6)
C111 C116 H116 119.5
C115 C116 H116 119.5
C22 N21 C29 109.1(5)
C22 N21 C210 125.5(5)
C29 N21 C210 125.4(5)
C22 N23 C24 111.3(5)
C22 N23 C33 124.1(5)
C24 N23 C33 124.6(5)
N23 C22 N21 106.4(5)
N23 C22 Ni1 121.7(4)
N21 C22 Ni1 131.9(5)
C29 C24 N23 106.5(5)
C29 C24 C25 121.2(6)
N23 C24 C25 132.4(6)
C26 C25 C24 117.3(7)
C26 C25 H25 121.3
C24 C25 H25 121.3
C25 C26 C27 120.7(6)
C25 C26 H26 119.6
C27 C26 H26 119.6
C28 C27 C26 123.2(6)
C28 C27 H27 118.4
C26 C27 H27 118.4
C27 C28 C29 115.0(7)
C27 C28 H28 122.5
C29 C28 H28 122.5
C24 C29 C28 122.6(6)
C24 C29 N21 106.8(5)
C28 C29 N21 130.6(6)
N21 C210 C211 114.5(5)
N21 C210 H21A 108.6
C211 C210 H21A 108.6
N21 C210 H21B 108.6
C211 C210 H21B 108.6
H21A C210 H21B 107.6
C216 C211 C212 118.6(6)
C216 C211 C210 123.4(6)
C212 C211 C210 118.0(6)
C211 C212 C213 120.8(7)
C211 C212 H212 119.6
C213 C212 H212 119.6
C214 C213 C212 119.0(7)
C214 C213 H213 120.5
C212 C213 H213 120.5
C215 C214 C213 120.7(7)
C215 C214 H214 119.7
C213 C214 H214 119.7
C214 C215 C216 120.3(7)
C214 C215 H215 119.9
C216 C215 H215 119.9
C211 C216 C215 120.6(7)
C211 C216 H216 119.7
C215 C216 H216 119.7
N13 C31 C32 115.0(5)
N13 C31 H31A 108.5
C32 C31 H31A 108.5
N13 C31 H31B 108.5
C32 C31 H31B 108.5
H31A C31 H31B 107.5
C33 C32 C31 115.0(6)
C33 C32 H32A 108.5
C31 C32 H32A 108.5
C33 C32 H32B 108.5
C31 C32 H32B 108.5
H32A C32 H32B 107.5
N23 C33 C32 115.1(5)
N23 C33 H33A 108.5
C32 C33 H33A 108.5
N23 C33 H33B 108.5
C32 C33 H33B 108.5
H33A C33 H33B 107.5
Cl42 C41 Cl41 109.7(6)
Cl42 C41 H41A 109.7
Cl41 C41 H41A 109.7
Cl42 C41 H41B 109.7
Cl41 C41 H41B 109.7
H41A C41 H41B 108.2

loop_
_geom_bond_atom_site_label_1
_geom_bond_atom_site_label_2
_geom_bond_distance
Br1 Ni1 2.3400(9)
Br2 Ni1 2.3447(10)
Ni1 C22 1.861(6)
Ni1 C12 1.863(6)
N11 C12 1.346(8)
N11 C19 1.398(8)
N11 C110 1.467(8)
N13 C12 1.367(8)
N13 C14 1.400(8)
N13 C31 1.458(8)
C14 C19 1.380(10)
C14 C15 1.396(9)
C15 C16 1.396(11)
C15 H15 0.9500
C16 C17 1.373(12)
C16 H16 0.9500
C17 C18 1.399(11)
C17 H17 0.9500
C18 C19 1.389(10)
C18 H18 0.9500
C110 C111 1.518(9)
C110 H11A 0.9900
C110 H11B 0.9900
C111 C112 1.386(9)
C111 C116 1.390(9)
C112 C113 1.387(9)
C112 H112 0.9500
C113 C114 1.371(10)
C113 H113 0.9500
C114 C115 1.396(10)
C114 H114 0.9500
C115 C116 1.390(10)
C115 H115 0.9500
C116 H116 0.9500
N21 C22 1.368(8)
N21 C29 1.409(8)
N21 C210 1.435(8)
N23 C22 1.345(8)
N23 C24 1.384(8)
N23 C33 1.468(7)
C24 C29 1.373(9)
C24 C25 1.393(9)
C25 C26 1.375(10)
C25 H25 0.9500
C26 C27 1.389(11)
C26 H26 0.9500
C27 C28 1.381(10)
C27 H27 0.9500
C28 C29 1.398(8)
C28 H28 0.9500
C210 C211 1.512(9)
C210 H21A 0.9900
C210 H21B 0.9900
C211 C216 1.377(9)
C211 C212 1.389(9)
C212 C213 1.397(10)
C212 H212 0.9500
C213 C214 1.372(12)
C213 H213 0.9500
C214 C215 1.364(12)
C214 H214 0.9500
C215 C216 1.386(10)
C215 H215 0.9500
C216 H216 0.9500
C31 C32 1.529(9)
C31 H31A 0.9900
C31 H31B 0.9900
C32 C33 1.513(9)
C32 H32A 0.9900
C32 H32B 0.9900
C33 H33A 0.9900
C33 H33B 0.9900
Cl41 C41 1.785(11)
Cl42 C41 1.760(10)
C41 H41A 0.9900
C41 H41B 0.9900

loop_
_geom_torsion_atom_site_label_1
_geom_torsion_atom_site_label_2
_geom_torsion_atom_site_label_3
_geom_torsion_atom_site_label_4
_geom_torsion
C19 N11 C12 N13 3.1(7)
C110 N11 C12 N13 -173.0(5)
C19 N11 C12 Ni1 -173.3(5)
C110 N11 C12 Ni1 10.6(9)
C14 N13 C12 N11 -3.2(7)
C31 N13 C12 N11 171.6(5)
C14 N13 C12 Ni1 173.3(4)
C31 N13 C12 Ni1 -11.8(9)
C22 Ni1 C12 N11 96.1(6)
Br1 Ni1 C12 N11 -92.7(5)
C22 Ni1 C12 N13 -79.8(5)
Br1 Ni1 C12 N13 91.5(5)
C12 N13 C14 C19 2.1(7)
C31 N13 C14 C19 -172.7(6)
C12 N13 C14 C15 -178.4(7)
C31 N13 C14 C15 6.8(11)
C19 C14 C15 C16 -0.7(11)
N13 C14 C15 C16 179.9(7)
C14 C15 C16 C17 -0.5(12)
C15 C16 C17 C18 1.1(14)
C16 C17 C18 C19 -0.4(12)
C15 C14 C19 C18 1.4(11)
N13 C14 C19 C18 -179.1(6)
C15 C14 C19 N11 -179.8(6)
N13 C14 C19 N11 -0.2(7)
C17 C18 C19 C14 -0.8(11)
C17 C18 C19 N11 -179.3(7)
C12 N11 C19 C14 -1.8(7)
C110 N11 C19 C14 174.4(6)
C12 N11 C19 C18 176.9(7)
C110 N11 C19 C18 -6.9(11)
C12 N11 C110 C111 121.9(6)
C19 N11 C110 C111 -53.7(8)
N11 C110 C111 C112 129.7(6)
N11 C110 C111 C116 -49.8(8)
C116 C111 C112 C113 1.5(10)
C110 C111 C112 C113 -178.0(6)
C111 C112 C113 C114 -0.5(10)
C112 C113 C114 C115 -0.3(11)
C113 C114 C115 C116 0.0(11)
C112 C111 C116 C115 -1.7(10)
C110 C111 C116 C115 177.8(6)
C114 C115 C116 C111 1.0(11)
C24 N23 C22 N21 -0.1(7)
C33 N23 C22 N21 -176.9(5)
C24 N23 C22 Ni1 -179.5(4)
C33 N23 C22 Ni1 3.7(8)
C29 N21 C22 N23 0.5(6)
C210 N21 C22 N23 179.2(5)
C29 N21 C22 Ni1 179.8(5)
C210 N21 C22 Ni1 -1.5(9)
C12 Ni1 C22 N23 84.3(5)
Br2 Ni1 C22 N23 -96.3(5)
C12 Ni1 C22 N21 -95.0(6)
Br2 Ni1 C22 N21 84.5(6)
C22 N23 C24 C29 -0.3(7)
C33 N23 C24 C29 176.4(6)
C22 N23 C24 C25 178.6(7)
C33 N23 C24 C25 -4.6(11)
C29 C24 C25 C26 -1.7(9)
N23 C24 C25 C26 179.5(6)
C24 C25 C26 C27 0.8(10)
C25 C26 C27 C28 0.4(11)
C26 C27 C28 C29 -0.7(10)
N23 C24 C29 C28 -179.5(6)
C25 C24 C29 C28 1.4(10)
N23 C24 C29 N21 0.6(7)
C25 C24 C29 N21 -178.5(6)
C27 C28 C29 C24 -0.2(10)
C27 C28 C29 N21 179.7(6)
C22 N21 C29 C24 -0.7(7)
C210 N21 C29 C24 -179.4(5)
C22 N21 C29 C28 179.4(7)
C210 N21 C29 C28 0.7(10)
C22 N21 C210 C211 107.9(7)
C29 N21 C210 C211 -73.6(8)
N21 C210 C211 C216 -4.9(9)
N21 C210 C211 C212 176.4(6)
C216 C211 C212 C213 -2.9(10)
C210 C211 C212 C213 175.9(6)
C211 C212 C213 C214 2.3(11)
C212 C213 C214 C215 -1.0(12)
C213 C214 C215 C216 0.4(13)
C212 C211 C216 C215 2.3(10)
C210 C211 C216 C215 -176.4(7)
C214 C215 C216 C211 -1.1(12)
C12 N13 C31 C32 86.8(8)
C14 N13 C31 C32 -99.2(7)
N13 C31 C32 C33 -75.1(7)
C22 N23 C33 C32 -91.7(7)
C24 N23 C33 C32 92.0(7)
C31 C32 C33 N23 81.8(7)

loop_
_platon_squeeze_void_nr
_platon_squeeze_void_average_x
_platon_squeeze_void_average_y
_platon_squeeze_void_average_z
_platon_squeeze_void_volume
_platon_squeeze_void_count_electrons
1 0.008 0.000 0.500 204.2 66.6
2 -0.006 0.500 1.000 204.2 66.5
3 0.500 0.000 0.000 120.2 47.8
4 0.500 0.500 0.500 120.2 47.9
